data_2222133
loop_
_publ_author_name
'Mao, Li-Hua'
'Chen, Yan'

_publ_section_title
;
 2-Iodo-3-nitropyridine
;
_journal_coeditor_code RZ2322
_journal_issue 6
_journal_name_full 'Acta Crystallographica Section E'
_journal_page_first o1428
_journal_paper_doi 10.1107/S1600536809018534
_journal_volume 65
_journal_year 2009
_chemical_formula_iupac 'C5 H3 I N2 O2'
_chemical_formula_moiety 'C5 H3 I N2 O2'
_chemical_formula_sum 'C5 H3 I N2 O2'
_chemical_formula_weight 249.99
_chemical_name_systematic
;
2-Iodo-3-nitropyridine
;
_space_group_IT_number 14
_symmetry_cell_setting monoclinic
_symmetry_space_group_name_Hall '-P 2ybc'
_symmetry_space_group_name_H-M 'P 1 21/c 1'
_atom_sites_solution_hydrogens geom
_atom_sites_solution_primary direct
_atom_sites_solution_secondary difmap
_audit_creation_method SHELXL-97
_cell_angle_alpha 90.00
_cell_angle_beta 119.66(2)
_cell_angle_gamma 90.00
_cell_formula_units_Z 4
_cell_length_a 8.0169(15)
_cell_length_b 12.313(2)
_cell_length_c 8.0999(15)
_cell_measurement_reflns_used 1077
_cell_measurement_temperature 298(2)
_cell_measurement_theta_max 25.91
_cell_measurement_theta_min 2.53
_cell_volume 694.8(3)
_computing_cell_refinement 'SAINT (Bruker, 1999)'
_computing_data_collection 'SMART (Bruker, 1998)'
_computing_data_reduction 'SAINT (Bruker, 1999)'
_computing_molecular_graphics 'SHELXTL (Sheldrick, 2008)'
_computing_publication_material 'SHELXTL (Sheldrick, 2008)'
_computing_structure_refinement 'SHELXL97 (Sheldrick, 2008)'
_computing_structure_solution 'SHELXS97 (Sheldrick, 2008)'
_diffrn_ambient_temperature 298(2)
_diffrn_measured_fraction_theta_full 0.996
_diffrn_measured_fraction_theta_max 0.996
_diffrn_measurement_device_type 'Bruker SMART CCD area-detector'
_diffrn_measurement_method '\f and \w'
_diffrn_radiation_monochromator graphite
_diffrn_radiation_source 'fine-focus sealed tube'
_diffrn_radiation_type MoK\a
_diffrn_radiation_wavelength 0.71073
_diffrn_reflns_av_R_equivalents 0.0372
_diffrn_reflns_av_sigmaI/netI 0.0371
_diffrn_reflns_limit_h_max 8
_diffrn_reflns_limit_h_min -9
_diffrn_reflns_limit_k_max 14
_diffrn_reflns_limit_k_min -15
_diffrn_reflns_limit_l_max 9
_diffrn_reflns_limit_l_min -9
_diffrn_reflns_number 3615
_diffrn_reflns_theta_full 26.01
_diffrn_reflns_theta_max 26.01
_diffrn_reflns_theta_min 2.92
_diffrn_standards_decay_% 0
_diffrn_standards_number 0
_exptl_absorpt_coefficient_mu 4.544
_exptl_absorpt_correction_T_max 0.385
_exptl_absorpt_correction_T_min 0.147
_exptl_absorpt_correction_type multi-scan
_exptl_absorpt_process_details '(SADABS; Sheldrick, 1996)'
_exptl_crystal_colour yellow
_exptl_crystal_density_diffrn 2.390
_exptl_crystal_density_method 'not measured'
_exptl_crystal_description block
_exptl_crystal_F_000 464
_exptl_crystal_size_max 0.60
_exptl_crystal_size_mid 0.30
_exptl_crystal_size_min 0.21
_refine_diff_density_max 0.498
_refine_diff_density_min -1.086
_refine_ls_extinction_method none
_refine_ls_goodness_of_fit_ref 1.120
_refine_ls_hydrogen_treatment constr
_refine_ls_matrix_type full
_refine_ls_number_parameters 91
_refine_ls_number_reflns 1345
_refine_ls_number_restraints 0
_refine_ls_restrained_S_all 1.120
_refine_ls_R_factor_all 0.0323
_refine_ls_R_factor_gt 0.0302
_refine_ls_shift/su_max 0.001
_refine_ls_shift/su_mean 0.000
_refine_ls_structure_factor_coef Fsqd
_refine_ls_weighting_details 'calc w=1/[\s^2^(Fo^2^)+(0.0401P)^2^+0.1824P] where P=(Fo^2^+2Fc^2^)/3'
_refine_ls_weighting_scheme calc
_refine_ls_wR_factor_gt 0.0741
_refine_ls_wR_factor_ref 0.0754
_reflns_number_gt 1267
_reflns_number_total 1345
_reflns_threshold_expression I>2\s(I)
_cod_data_source_file rz2322.cif
_cod_data_source_block I
_cod_depositor_comments
;
The following automatic conversions were performed:
'_symmetry_cell_setting' value 'Monoclinic' changed to 'monoclinic'
according to '/home/saulius/struct/CIF-dictionaries/cif_core.dic'
dictionary named 'cif_core.dic' version 2.4.1 from 2010-06-29.

Automatic conversion script
Id: cif_fix_enum 1527 2010-12-29 10:47:43Z saulius 

The following automatic conversions were performed:

'_symmetry_cell_setting' value 'Monoclinic' changed to 'monoclinic'
according to /home/saulius/struct/CIF-dictionaries/cif_core.dic
dictionary named 'cif_core.dic' version 2.4.1 from 2010-06-29.

Automatic conversion script
Id: cif_fix_values 1715 2011-07-08 13:25:40Z adriana 
;
_cod_original_sg_symbol_H-M 'P 21/c'
_cod_database_code 2222133
_cod_database_fobs_code 2222133

loop_
_symmetry_equiv_pos_as_xyz
'x, y, z'
'-x, y+1/2, -z+1/2'
'-x, -y, -z'
'x, -y-1/2, z-1/2'

loop_
_atom_site_type_symbol
_atom_site_label
_atom_site_fract_x
_atom_site_fract_y
_atom_site_fract_z
_atom_site_U_iso_or_equiv
_atom_site_adp_type
_atom_site_calc_flag
_atom_site_refinement_flags
_atom_site_occupancy
_atom_site_disorder_assembly
_atom_site_disorder_group
I I1 0.59372(3) 0.162020(19) 0.16542(4) 0.03968(14) Uani d . 1 . .
O O1 0.7237(5) 0.5149(2) 0.3364(5) 0.0601(9) Uani d . 1 . .
O O2 0.5036(5) 0.4081(3) 0.1331(6) 0.0635(9) Uani d . 1 . .
N N1 0.6704(5) 0.4373(3) 0.2292(5) 0.0395(7) Uani d . 1 . .
C C1 0.8177(5) 0.3758(3) 0.2090(5) 0.0304(7) Uani d . 1 . .
C C2 0.9711(5) 0.4353(3) 0.2237(6) 0.0378(8) Uani d . 1 . .
H H2A 0.9807 0.5095 0.2477 0.045 Uiso calc R 1 . .
C C3 1.1084(6) 0.3811(4) 0.2019(6) 0.0443(10) Uani d . 1 . .
H H3A 1.2127 0.4180 0.2084 0.053 Uiso calc R 1 . .
C C4 1.0884(5) 0.2712(4) 0.1703(6) 0.0465(11) Uani d . 1 . .
H H4A 1.1812 0.2349 0.1544 0.056 Uiso calc R 1 . .
N N2 0.9430(5) 0.2136(2) 0.1610(5) 0.0389(7) Uani d . 1 . .
C C5 0.8074(5) 0.2654(3) 0.1774(5) 0.0300(7) Uani d . 1 . .

loop_
_atom_site_aniso_label
_atom_site_aniso_U_11
_atom_site_aniso_U_22
_atom_site_aniso_U_33
_atom_site_aniso_U_12
_atom_site_aniso_U_13
_atom_site_aniso_U_23
I1 0.0391(2) 0.0313(2) 0.0496(2) -0.00698(8) 0.02262(15) -0.00258(9)
O1 0.073(2) 0.0392(16) 0.074(2) 0.0116(15) 0.0408(19) -0.0131(16)
O2 0.0423(18) 0.0458(17) 0.107(3) 0.0055(15) 0.0404(19) 0.0006(19)
N1 0.043(2) 0.0296(16) 0.053(2) 0.0098(14) 0.0293(17) 0.0093(16)
C1 0.0318(18) 0.0274(17) 0.0322(17) 0.0040(14) 0.0161(14) 0.0012(15)
C2 0.040(2) 0.0275(17) 0.045(2) -0.0054(15) 0.0204(18) -0.0024(17)
C3 0.038(2) 0.040(2) 0.057(2) -0.0087(17) 0.0248(19) -0.003(2)
C4 0.038(2) 0.043(2) 0.067(3) 0.0012(16) 0.033(2) -0.0095(19)
N2 0.0402(17) 0.0257(15) 0.0535(19) 0.0024(13) 0.0253(15) -0.0042(15)
C5 0.0270(16) 0.0306(18) 0.0291(16) -0.0016(14) 0.0114(14) 0.0006(14)

loop_
_atom_type_symbol
_atom_type_description
_atom_type_scat_dispersion_real
_atom_type_scat_dispersion_imag
_atom_type_scat_source
C C 0.0033 0.0016 'International Tables Vol C Tables 4.2.6.8 and 6.1.1.4'
H H 0.0000 0.0000 'International Tables Vol C Tables 4.2.6.8 and 6.1.1.4'
N N 0.0061 0.0033 'International Tables Vol C Tables 4.2.6.8 and 6.1.1.4'
O O 0.0106 0.0060 'International Tables Vol C Tables 4.2.6.8 and 6.1.1.4'
I I -0.4742 1.8119 'International Tables Vol C Tables 4.2.6.8 and 6.1.1.4'

loop_
_geom_angle_atom_site_label_1
_geom_angle_atom_site_label_2
_geom_angle_atom_site_label_3
_geom_angle_site_symmetry_1
_geom_angle_site_symmetry_3
_geom_angle
_geom_angle_publ_flag
O1 N1 O2 . . 124.9(3) ?
O1 N1 C1 . . 117.6(3) ?
O2 N1 C1 . . 117.5(3) ?
C5 C1 C2 . . 120.5(3) ?
C5 C1 N1 . . 123.2(3) ?
C2 C1 N1 . . 116.3(3) ?
C3 C2 C1 . . 117.8(4) ?
C3 C2 H2A . . 121.1 ?
C1 C2 H2A . . 121.1 ?
C4 C3 C2 . . 118.5(3) ?
C4 C3 H3A . . 120.8 ?
C2 C3 H3A . . 120.8 ?
N2 C4 C3 . . 123.6(3) ?
N2 C4 H4A . . 118.2 ?
C3 C4 H4A . . 118.2 ?
C5 N2 C4 . . 118.5(3) ?
N2 C5 C1 . . 121.2(3) ?
N2 C5 I1 . . 113.3(2) ?
C1 C5 I1 . . 125.4(2) ?

loop_
_geom_bond_atom_site_label_1
_geom_bond_atom_site_label_2
_geom_bond_site_symmetry_2
_geom_bond_distance
_geom_bond_publ_flag
I1 C5 . 2.097(3) ?
O1 N1 . 1.217(4) ?
O2 N1 . 1.222(5) ?
N1 C1 . 1.478(4) ?
C1 C5 . 1.378(5) ?
C1 C2 . 1.385(5) ?
C2 C3 . 1.372(6) ?
C2 H2A . 0.9300 ?
C3 C4 . 1.371(8) ?
C3 H3A . 0.9300 ?
C4 N2 . 1.335(5) ?
C4 H4A . 0.9300 ?
N2 C5 . 1.322(4) ?

loop_
_geom_hbond_atom_site_label_D
_geom_hbond_atom_site_label_H
_geom_hbond_atom_site_label_A
_geom_hbond_site_symmetry_A
_geom_hbond_distance_DH
_geom_hbond_distance_HA
_geom_hbond_distance_DA
_geom_hbond_angle_DHA
C2 H2A N2 2_755 0.93 2.61 3.529(5) 172.4

loop_
_geom_torsion_atom_site_label_1
_geom_torsion_atom_site_label_2
_geom_torsion_atom_site_label_3
_geom_torsion_atom_site_label_4
_geom_torsion_site_symmetry_1
_geom_torsion_site_symmetry_2
_geom_torsion_site_symmetry_3
_geom_torsion_site_symmetry_4
_geom_torsion
_geom_torsion_publ_flag
O1 N1 C1 C5 . . . . 146.8(4) ?
O2 N1 C1 C5 . . . . -35.1(5) ?
O1 N1 C1 C2 . . . . -33.1(5) ?
O2 N1 C1 C2 . . . . 145.0(4) ?
C5 C1 C2 C3 . . . . 1.3(6) ?
N1 C1 C2 C3 . . . . -178.7(4) ?
C1 C2 C3 C4 . . . . -1.2(6) ?
C2 C3 C4 N2 . . . . -0.6(7) ?
C3 C4 N2 C5 . . . . 2.2(6) ?
C4 N2 C5 C1 . . . . -1.9(5) ?
C4 N2 C5 I1 . . . . -178.8(3) ?
C2 C1 C5 N2 . . . . 0.2(5) ?
N1 C1 C5 N2 . . . . -179.7(3) ?
C2 C1 C5 I1 . . . . 176.6(3) ?
N1 C1 C5 I1 . . . . -3.3(5) ?

loop_
_cod_related_entry_id
_cod_related_entry_database
_cod_related_entry_code
1 ChemSpider 8118564
